data_4348919
loop_
_publ_author_name
'Kershaw Cook, Laurence J.'
'Kulmaczewski, Rafal'
'Barrett, Simon A.'
'Halcrow, Malcolm A.'

_publ_section_title
;
 Iron(ii) complexes of 4-sulfanyl-, 4-sulfinyl- and
 4-sulfonyl-2,6-dipyrazolylpyridine ligands. A subtle interplay between
 spin-crossover and crystallographic phase changes
;
_journal_issue 7
_journal_name_full 'Inorganic Chemistry Frontiers'
_journal_page_first 662
_journal_paper_doi 10.1039/C5QI00083A
_journal_volume 2
_journal_year 2015
_chemical_formula_moiety 'C24 H22 Fe N10 S2, 2[Cl O4]'
_chemical_formula_sum 'C24 H22 Cl2 Fe N10 O8 S2'
_chemical_formula_weight 769.39
_chemical_name_systematic Bis[2,6-di(pyrazol-1-yl)4-methylsulfanylpyridine]iron(II)diperchlorate
_space_group_IT_number 60
_space_group_name_Hall '-P 2n 2ab'
_space_group_name_H-M_alt 'P b c n'
_symmetry_cell_setting orthorhombic
_symmetry_space_group_name_H-M 'P b c n'
_atom_sites_solution_hydrogens geom
_atom_sites_solution_primary direct
_atom_sites_solution_secondary difmap
_audit_creation_method SHELXL-97
_audit_update_record
;
2015-04-21 deposited with the CCDC.
2015-06-12 downloaded from the CCDC.
;
_cell_angle_alpha 90.00
_cell_angle_beta 90.00
_cell_angle_gamma 90.00
_cell_formula_units_Z 12
_cell_length_a 54.8011(19)
_cell_length_b 10.6074(3)
_cell_length_c 16.3787(5)
_cell_measurement_reflns_used 3879
_cell_measurement_temperature 280(2)
_cell_measurement_theta_max 73.64
_cell_measurement_theta_min 4.18
_cell_volume 9520.9(5)
_computing_cell_refinement 'CrysAlisPro, Agilent Technologies'
_computing_data_collection 'CrysAlisPro, Agilent Technologies'
_computing_data_reduction 'CrysAlisPro, Agilent Technologies'
_computing_molecular_graphics 'XSEED (Barbour, 2001)'
_computing_publication_material 'local program'
_computing_structure_refinement 'SHELXL-97 (Sheldrick, 1997)'
_computing_structure_solution 'SHELXS-97 (Sheldrick, 1990)'
_diffrn_ambient_temperature 280(2)
_diffrn_detector_area_resol_mean 5.3095
_diffrn_measured_fraction_theta_full 0.965
_diffrn_measured_fraction_theta_max 0.965
_diffrn_measurement_device_type 'SuperNova, Dual, Cu at zero, Atlas'
_diffrn_measurement_method '\w scans'
_diffrn_radiation_monochromator mirror
_diffrn_radiation_source 'SuperNova (Cu) X-ray Source'
_diffrn_radiation_type 'Cu K\a'
_diffrn_radiation_wavelength 1.54184
_diffrn_reflns_av_R_equivalents 0.0334
_diffrn_reflns_av_sigmaI/netI 0.0399
_diffrn_reflns_limit_h_max 66
_diffrn_reflns_limit_h_min -61
_diffrn_reflns_limit_k_max 13
_diffrn_reflns_limit_k_min -10
_diffrn_reflns_limit_l_max 19
_diffrn_reflns_limit_l_min -13
_diffrn_reflns_number 22818
_diffrn_reflns_theta_full 73.73
_diffrn_reflns_theta_max 73.73
_diffrn_reflns_theta_min 4.25
_diffrn_standards_decay_% 0
_diffrn_standards_interval_count 0
_diffrn_standards_interval_time 0
_diffrn_standards_number 0
_exptl_absorpt_coefficient_mu 7.153
_exptl_absorpt_correction_T_max 1.000
_exptl_absorpt_correction_T_min 0.544
_exptl_absorpt_correction_type multi-scan
_exptl_absorpt_process_details
;
CrysAlisPro, Agilent Technologies,
Version 1.171.36.28e (release 10-06-2013 CrysAlis171 .NET)
Empirical absorption correction using spherical harmonics,
 implemented in SCALE3 ABSPACK scaling algorithm.
;
_exptl_crystal_colour yellow
_exptl_crystal_density_diffrn 1.610
_exptl_crystal_density_method 'not measured'
_exptl_crystal_description fragment
_exptl_crystal_F_000 4704
_exptl_crystal_preparation 'Magnetic properties'
_exptl_crystal_recrystallization_method 'Re-crystallisation from solvent: nitromethane/diethyl ether'
_exptl_crystal_size_max 0.22
_exptl_crystal_size_mid 0.11
_exptl_crystal_size_min 0.06
_refine_diff_density_max 0.827
_refine_diff_density_min -0.562
_refine_diff_density_rms 0.083
_refine_ls_extinction_method none
_refine_ls_goodness_of_fit_ref 1.037
_refine_ls_hydrogen_treatment constr
_refine_ls_matrix_type full
_refine_ls_number_parameters 653
_refine_ls_number_reflns 9301
_refine_ls_number_restraints 70
_refine_ls_restrained_S_all 1.046
_refine_ls_R_factor_all 0.1097
_refine_ls_R_factor_gt 0.0780
_refine_ls_shift/su_max 0.002
_refine_ls_shift/su_mean 0.000
_refine_ls_structure_factor_coef Fsqd
_refine_ls_weighting_details 'calc w=1/[\s^2^(Fo^2^)+(0.0979P)^2^+26.5933P] where P=(Fo^2^+2Fc^2^)/3'
_refine_ls_weighting_scheme calc
_refine_ls_wR_factor_gt 0.2019
_refine_ls_wR_factor_ref 0.2215
_reflns_number_gt 6320
_reflns_number_total 9301
_reflns_threshold_expression >2sigma(I)
_cod_data_source_file c5qi00083a2.cif
_cod_data_source_block lkc266rt
_cod_depositor_comments
;
The following automatic conversions were performed:

data item '_symmetry_cell_setting' value 'Orthorhombic' was changed
to 'orthorhombic' in accordance with the
/home/saulius/struct/COD-crude-data/automatic-downloads/DataCite-retrospective/RSC/depositions/lib/dictionaries/cif_core.dic
dictionary named 'cif_core.dic' version 2.4.2 last updated on
2011-04-26.

Automatic conversion script
Id: cif_fix_values 6909 2019-04-08 15:41:33Z antanas 
;
_cod_database_code 4348919

loop_
_symmetry_equiv_pos_as_xyz
'x, y, z'
'-x+1/2, -y+1/2, z+1/2'
'x+1/2, -y+1/2, -z'
'-x, y, -z+1/2'
'-x, -y, -z'
'x-1/2, y-1/2, -z-1/2'
'-x-1/2, y-1/2, z'
'x, -y, z-1/2'

loop_
_atom_site_label
_atom_site_type_symbol
_atom_site_fract_x
_atom_site_fract_y
_atom_site_fract_z
_atom_site_U_iso_or_equiv
_atom_site_adp_type
_atom_site_occupancy
_atom_site_symmetry_multiplicity
_atom_site_calc_flag
_atom_site_refinement_flags
_atom_site_disorder_assembly
_atom_site_disorder_group
Fe1A Fe 0.5000 0.86327(12) 0.7500 0.0405(3) Uani 1 2 d S . .
N2A N 0.53847(7) 0.8592(4) 0.7399(3) 0.0391(10) Uani 1 1 d . . .
C3A C 0.55006(10) 0.9327(5) 0.6864(3) 0.0427(12) Uani 1 1 d . . .
C4A C 0.57482(10) 0.9338(6) 0.6752(4) 0.0473(13) Uani 1 1 d . . .
H4A H 0.5823 0.9897 0.6394 0.057 Uiso 1 1 calc R . .
C5A C 0.58833(10) 0.8458(6) 0.7209(4) 0.0483(14) Uani 1 1 d . . .
C6A C 0.57663(10) 0.7679(6) 0.7759(4) 0.0484(14) Uani 1 1 d . . .
H6A H 0.5853 0.7098 0.8069 0.058 Uiso 1 1 calc R . .
C7A C 0.55197(9) 0.7786(5) 0.7836(3) 0.0412(12) Uani 1 1 d . . .
N8A N 0.53397(8) 1.0099(5) 0.6420(3) 0.0488(11) Uani 1 1 d . . .
N9A N 0.50961(8) 1.0019(5) 0.6579(3) 0.0506(12) Uani 1 1 d . . .
C10A C 0.49913(14) 1.0800(7) 0.6059(4) 0.0679(19) Uani 1 1 d . . .
H10A H 0.4824 1.0944 0.6029 0.081 Uiso 1 1 calc R . .
C11A C 0.51615(16) 1.1372(8) 0.5567(5) 0.087(3) Uani 1 1 d . . .
H11A H 0.5131 1.1955 0.5156 0.105 Uiso 1 1 calc R . .
C12A C 0.53841(14) 1.0918(7) 0.5802(5) 0.074(2) Uani 1 1 d . . .
H12A H 0.5535 1.1128 0.5582 0.089 Uiso 1 1 calc R . .
N13A N 0.53767(8) 0.7061(4) 0.8372(3) 0.0426(10) Uani 1 1 d . . .
N14A N 0.51302(8) 0.7205(5) 0.8357(3) 0.0450(11) Uani 1 1 d . . .
C15A C 0.50455(11) 0.6360(6) 0.8883(4) 0.0519(14) Uani 1 1 d . . .
H15A H 0.4881 0.6237 0.8998 0.062 Uiso 1 1 calc R . .
C16A C 0.52343(12) 0.5684(7) 0.9239(4) 0.0609(17) Uani 1 1 d . . .
H16A H 0.5221 0.5050 0.9629 0.073 Uiso 1 1 calc R . .
C17A C 0.54411(11) 0.6139(6) 0.8903(4) 0.0572(16) Uani 1 1 d . . .
H17A H 0.5599 0.5868 0.9014 0.069 Uiso 1 1 calc R . .
S18A S 0.61980(3) 0.82424(19) 0.71042(12) 0.0669(5) Uani 1 1 d . . .
C19A C 0.62809(12) 0.9327(9) 0.6321(6) 0.089(3) Uani 1 1 d . . .
H19A H 0.6186 0.9159 0.5840 0.133 Uiso 1 1 calc R A 1
H19B H 0.6451 0.9233 0.6197 0.133 Uiso 1 1 calc R A 1
H19C H 0.6250 1.0172 0.6504 0.133 Uiso 1 1 calc R A 1
Fe1B Fe 0.667630(14) 0.37328(8) 0.70175(5) 0.0405(2) Uani 1 1 d . B 1
N2B N 0.70602(8) 0.3927(4) 0.7156(3) 0.0426(10) Uani 1 1 d . B 1
C3B C 0.71541(10) 0.4763(6) 0.7685(4) 0.0490(14) Uani 1 1 d . B 1
C4B C 0.73975(10) 0.4955(7) 0.7794(4) 0.0572(16) Uani 1 1 d . B 1
H4B H 0.7456 0.5556 0.8158 0.069 Uiso 1 1 calc R B 1
C5B C 0.75546(11) 0.4210(7) 0.7334(4) 0.0602(17) Uani 1 1 d . B 1
C6B C 0.74646(10) 0.3324(7) 0.6785(4) 0.0559(16) Uani 1 1 d . B 1
H6B H 0.7568 0.2824 0.6471 0.067 Uiso 1 1 calc R B 1
C7B C 0.72140(10) 0.3228(6) 0.6730(3) 0.0454(13) Uani 1 1 d . B 1
N8B N 0.69710(9) 0.5419(5) 0.8125(3) 0.0515(12) Uani 1 1 d . B 1
N9B N 0.67335(8) 0.5157(5) 0.7960(3) 0.0524(12) Uani 1 1 d . B 1
C10B C 0.66053(13) 0.5891(7) 0.8457(4) 0.0662(18) Uani 1 1 d . B 1
H10B H 0.6436 0.5907 0.8486 0.079 Uiso 1 1 calc R B 1
C11B C 0.67585(15) 0.6622(8) 0.8925(5) 0.080(2) Uani 1 1 d . B 1
H11B H 0.6713 0.7218 0.9312 0.096 Uiso 1 1 calc R B 1
C12B C 0.69894(15) 0.6304(7) 0.8710(5) 0.074(2) Uani 1 1 d . B 1
H12B H 0.7133 0.6634 0.8925 0.089 Uiso 1 1 calc R B 1
N13B N 0.70944(8) 0.2380(5) 0.6212(3) 0.0484(11) Uani 1 1 d . B 1
N14B N 0.68465(9) 0.2342(5) 0.6233(3) 0.0487(11) Uani 1 1 d . B 1
C15B C 0.67839(13) 0.1441(6) 0.5709(4) 0.0597(16) Uani 1 1 d . B 1
H15B H 0.6624 0.1208 0.5593 0.072 Uiso 1 1 calc R B 1
C16B C 0.69884(15) 0.0896(7) 0.5356(4) 0.070(2) Uani 1 1 d . B 1
H16B H 0.6992 0.0247 0.4975 0.084 Uiso 1 1 calc R B 1
C17B C 0.71824(14) 0.1508(7) 0.5684(4) 0.0661(18) Uani 1 1 d . B 1
H17B H 0.7346 0.1357 0.5567 0.079 Uiso 1 1 calc R B 1
S18B S 0.78672(3) 0.4428(3) 0.75162(14) 0.0851(6) Uani 1 1 d . B 1
C19B C 0.80117(13) 0.3285(9) 0.6888(5) 0.088(3) Uani 1 1 d . B 1
H19D H 0.7951 0.2461 0.7023 0.133 Uiso 1 1 calc R B 1
H19E H 0.8185 0.3311 0.6977 0.133 Uiso 1 1 calc R B 1
H19F H 0.7977 0.3464 0.6325 0.133 Uiso 1 1 calc R B 1
N20B N 0.62918(8) 0.3914(5) 0.6940(3) 0.0428(10) Uani 1 1 d . B 1
C21B C 0.61460(10) 0.3242(6) 0.7418(3) 0.0450(13) Uani 1 1 d . B 1
C22B C 0.58958(10) 0.3367(7) 0.7426(4) 0.0544(15) Uani 1 1 d . B 1
H22B H 0.5798 0.2882 0.7766 0.065 Uiso 1 1 calc R B 1
C23B C 0.57977(11) 0.4265(7) 0.6895(4) 0.0576(16) Uani 1 1 d . B 1
C24B C 0.59465(10) 0.4970(7) 0.6389(4) 0.0547(15) Uani 1 1 d . B 1
H24B H 0.5882 0.5567 0.6033 0.066 Uiso 1 1 calc R B 1
C25B C 0.61922(10) 0.4755(6) 0.6435(3) 0.0453(13) Uani 1 1 d . B 1
N26B N 0.62744(8) 0.2344(5) 0.7887(3) 0.0456(11) Uani 1 1 d . B 1
N27B N 0.65226(8) 0.2297(5) 0.7811(3) 0.0464(11) Uani 1 1 d . B 1
C28B C 0.65909(13) 0.1338(6) 0.8269(4) 0.0582(16) Uani 1 1 d . B 1
H28B H 0.6752 0.1072 0.8329 0.070 Uiso 1 1 calc R B 1
C29B C 0.63921(13) 0.0775(7) 0.8650(4) 0.0650(18) Uani 1 1 d . B 1
H29B H 0.6395 0.0090 0.9004 0.078 Uiso 1 1 calc R B 1
C30B C 0.61930(13) 0.1430(7) 0.8400(4) 0.0622(17) Uani 1 1 d . B 1
H30B H 0.6032 0.1282 0.8550 0.075 Uiso 1 1 calc R B 1
N31B N 0.63648(8) 0.5364(5) 0.5936(3) 0.0482(11) Uani 1 1 d . B 1
N32B N 0.66052(8) 0.5082(5) 0.6055(3) 0.0486(11) Uani 1 1 d . B 1
C33B C 0.67215(13) 0.5756(7) 0.5496(4) 0.0610(17) Uani 1 1 d . B 1
H33B H 0.6890 0.5755 0.5426 0.073 Uiso 1 1 calc R B 1
C34B C 0.65617(15) 0.6459(8) 0.5029(5) 0.076(2) Uani 1 1 d . B 1
H34B H 0.6601 0.7006 0.4605 0.091 Uiso 1 1 calc R B 1
C35B C 0.63369(13) 0.6185(7) 0.5319(4) 0.0678(19) Uani 1 1 d . B 1
H35B H 0.6190 0.6506 0.5126 0.081 Uiso 1 1 calc R B 1
S36B S 0.54838(3) 0.4536(3) 0.67983(14) 0.0900(7) Uani 1 1 d . B 1
C37B C 0.53472(13) 0.3369(11) 0.7432(6) 0.113(4) Uani 1 1 d . B 1
H37A H 0.5405 0.2550 0.7274 0.169 Uiso 1 1 calc R B 1
H37B H 0.5173 0.3403 0.7373 0.169 Uiso 1 1 calc R B 1
H37C H 0.5390 0.3525 0.7991 0.169 Uiso 1 1 calc R B 1
Cl38A Cl 0.56285(13) 0.2553(6) 0.9713(4) 0.0613(15) Uani 0.60 1 d PD C 1
O39A O 0.5422(2) 0.2670(13) 1.0129(8) 0.122(5) Uiso 0.60 1 d PD C 1
O40A O 0.5820(2) 0.1772(13) 1.0070(8) 0.119(5) Uiso 0.60 1 d PD C 1
O41A O 0.5735(2) 0.3658(8) 0.9425(6) 0.090(3) Uiso 0.60 1 d PD C 1
O42A O 0.5584(2) 0.1879(11) 0.8934(6) 0.096(4) Uiso 0.60 1 d PD C 1
Cl38B Cl 0.5631(2) 0.2303(9) 0.9737(6) 0.051(2) Uiso 0.40 1 d PD D 2
O39B O 0.5428(2) 0.2044(16) 1.0252(9) 0.092(5) Uiso 0.40 1 d PD D 2
O40B O 0.5845(2) 0.2164(15) 1.0227(8) 0.074(4) Uiso 0.40 1 d PD D 2
O41B O 0.5623(4) 0.3576(14) 0.9468(14) 0.168(11) Uiso 0.40 1 d PD D 2
O42B O 0.5627(3) 0.1441(13) 0.9087(7) 0.072(4) Uiso 0.40 1 d PD D 2
Cl43A Cl 0.60523(14) 0.2166(9) 0.4898(5) 0.0530(16) Uani 0.64 1 d PD E 1
O44A O 0.5905(2) 0.1280(10) 0.4458(7) 0.119(4) Uiso 0.64 1 d PD E 1
O45A O 0.5998(2) 0.3420(9) 0.4621(7) 0.092(3) Uiso 0.64 1 d PD E 1
O46A O 0.62980(19) 0.1867(13) 0.4736(8) 0.146(5) Uiso 0.64 1 d PD E 1
O47A O 0.59973(19) 0.2028(9) 0.5731(5) 0.101(3) Uiso 0.64 1 d PD E 1
Cl43B Cl 0.6064(3) 0.2323(17) 0.4854(11) 0.071(5) Uiso 0.36 1 d PD F 2
O44B O 0.6081(4) 0.3512(16) 0.4463(12) 0.109(8) Uiso 0.36 1 d PD F 2
O45B O 0.6225(4) 0.2300(19) 0.5529(11) 0.129(7) Uiso 0.36 1 d PD F 2
O46B O 0.6124(5) 0.1411(19) 0.4259(13) 0.161(10) Uiso 0.36 1 d PD F 2
O47B O 0.5819(3) 0.216(3) 0.5119(17) 0.213(13) Uiso 0.36 1 d PD F 2
Cl48 Cl 0.72651(3) 0.24248(18) 0.94322(11) 0.0687(5) Uani 1 1 d D . .
O49A O 0.7020(2) 0.1922(16) 0.9608(11) 0.121(6) Uiso 0.40 1 d PD G 1
O50A O 0.7293(4) 0.2324(18) 0.8588(8) 0.142(7) Uiso 0.40 1 d PD G 1
O51A O 0.7421(2) 0.1459(11) 0.9809(8) 0.076(4) Uiso 0.40 1 d PD G 1
O52A O 0.7289(3) 0.3612(11) 0.9771(10) 0.075(4) Uiso 0.40 1 d PD G 1
O49B O 0.7285(5) 0.1165(14) 0.9608(17) 0.208(18) Uiso 0.30 1 d PD G 2
O50B O 0.7062(2) 0.2839(18) 0.8957(9) 0.077(5) Uiso 0.30 1 d PD G 2
O51B O 0.7481(2) 0.2815(14) 0.8974(8) 0.053(3) Uiso 0.30 1 d PD G 2
O52B O 0.7260(3) 0.3155(15) 1.0188(8) 0.065(4) Uiso 0.30 1 d PD G 2
O51C O 0.7233(4) 0.199(2) 1.0220(10) 0.126(8) Uiso 0.30 1 d PD G 3
O50C O 0.7251(6) 0.3820(14) 0.9494(19) 0.19(2) Uiso 0.30 1 d PD G 3
O52C O 0.7498(3) 0.223(3) 0.9094(15) 0.139(11) Uiso 0.30 1 d PD G 3
O49C O 0.7085(4) 0.203(2) 0.8893(13) 0.129(9) Uiso 0.30 1 d PD G 3

loop_
_atom_site_aniso_label
_atom_site_aniso_U_11
_atom_site_aniso_U_22
_atom_site_aniso_U_33
_atom_site_aniso_U_23
_atom_site_aniso_U_13
_atom_site_aniso_U_12
Fe1A 0.0277(5) 0.0511(7) 0.0428(6) 0.000 0.0017(5) 0.000
N2A 0.031(2) 0.045(2) 0.042(2) 0.003(2) 0.0068(18) -0.0014(18)
C3A 0.045(3) 0.042(3) 0.041(3) 0.000(2) 0.001(2) 0.001(2)
C4A 0.044(3) 0.049(3) 0.049(3) 0.002(3) 0.008(2) -0.004(3)
C5A 0.038(3) 0.057(4) 0.050(3) -0.006(3) 0.004(2) -0.002(3)
C6A 0.036(3) 0.055(3) 0.054(3) 0.008(3) -0.004(2) 0.000(3)
C7A 0.036(3) 0.052(3) 0.036(3) 0.004(2) 0.001(2) -0.003(2)
N8A 0.046(2) 0.053(3) 0.047(3) 0.013(2) 0.004(2) 0.002(2)
N9A 0.041(2) 0.060(3) 0.051(3) 0.010(2) 0.001(2) 0.007(2)
C10A 0.066(4) 0.073(5) 0.065(4) 0.021(4) -0.007(3) 0.018(4)
C11A 0.093(6) 0.087(6) 0.081(5) 0.044(5) -0.003(5) 0.004(5)
C12A 0.070(5) 0.079(5) 0.072(5) 0.034(4) 0.004(4) 0.004(4)
N13A 0.036(2) 0.049(3) 0.042(2) 0.007(2) 0.0004(19) -0.001(2)
N14A 0.038(2) 0.053(3) 0.044(2) 0.002(2) 0.0031(19) -0.005(2)
C15A 0.050(3) 0.059(4) 0.047(3) 0.004(3) 0.008(3) -0.016(3)
C16A 0.063(4) 0.066(4) 0.053(4) 0.020(3) 0.007(3) -0.002(3)
C17A 0.046(3) 0.068(4) 0.058(4) 0.019(3) 0.000(3) 0.006(3)
S18A 0.0328(7) 0.0819(12) 0.0858(12) 0.0094(10) 0.0060(7) -0.0009(7)
C19A 0.042(4) 0.103(6) 0.122(7) 0.028(6) 0.018(4) -0.005(4)
Fe1B 0.0271(4) 0.0499(5) 0.0446(5) 0.0008(4) 0.0022(3) -0.0019(4)
N2B 0.034(2) 0.049(3) 0.045(2) 0.000(2) -0.0015(19) 0.000(2)
C3B 0.044(3) 0.055(4) 0.048(3) 0.002(3) -0.001(2) -0.005(3)
C4B 0.044(3) 0.072(4) 0.056(4) 0.003(3) -0.004(3) -0.013(3)
C5B 0.038(3) 0.081(5) 0.062(4) 0.017(4) -0.003(3) -0.009(3)
C6B 0.034(3) 0.071(4) 0.062(4) 0.011(3) 0.006(3) 0.007(3)
C7B 0.042(3) 0.050(3) 0.045(3) 0.003(3) 0.005(2) 0.002(3)
N8B 0.048(3) 0.055(3) 0.051(3) -0.007(2) -0.002(2) -0.003(2)
N9B 0.042(3) 0.060(3) 0.055(3) -0.003(3) 0.003(2) 0.000(2)
C10B 0.060(4) 0.071(4) 0.067(4) -0.014(4) 0.012(3) 0.008(3)
C11B 0.089(6) 0.079(5) 0.072(5) -0.032(4) 0.012(4) 0.003(4)
C12B 0.080(5) 0.074(5) 0.069(5) -0.025(4) -0.008(4) -0.008(4)
N13B 0.043(2) 0.052(3) 0.050(3) 0.000(2) 0.010(2) 0.006(2)
N14B 0.047(3) 0.050(3) 0.049(3) -0.001(2) 0.003(2) -0.005(2)
C15B 0.070(4) 0.055(4) 0.054(4) -0.003(3) 0.001(3) -0.010(3)
C16B 0.101(6) 0.052(4) 0.057(4) -0.011(3) 0.011(4) 0.002(4)
C17B 0.067(4) 0.071(4) 0.061(4) -0.006(4) 0.013(3) 0.013(4)
S18B 0.0381(8) 0.1269(18) 0.0903(14) 0.0049(13) -0.0060(9) -0.0115(10)
C19B 0.047(4) 0.120(7) 0.098(6) 0.020(6) 0.006(4) 0.008(4)
N20B 0.032(2) 0.055(3) 0.041(2) -0.001(2) 0.0026(18) 0.000(2)
C21B 0.040(3) 0.057(3) 0.038(3) 0.000(3) 0.007(2) -0.009(3)
C22B 0.034(3) 0.079(4) 0.049(3) -0.007(3) 0.011(2) -0.005(3)
C23B 0.036(3) 0.079(4) 0.058(4) -0.015(3) 0.002(3) 0.008(3)
C24B 0.041(3) 0.069(4) 0.054(3) 0.000(3) -0.001(3) 0.008(3)
C25B 0.038(3) 0.052(3) 0.046(3) -0.003(3) 0.000(2) 0.001(2)
N26B 0.039(2) 0.056(3) 0.042(2) 0.001(2) 0.0079(19) -0.006(2)
N27B 0.039(2) 0.053(3) 0.047(3) 0.002(2) 0.003(2) 0.001(2)
C28B 0.066(4) 0.054(4) 0.054(4) 0.003(3) 0.004(3) 0.009(3)
C29B 0.079(5) 0.058(4) 0.057(4) 0.008(3) 0.010(3) -0.003(4)
C30B 0.062(4) 0.066(4) 0.058(4) 0.005(3) 0.015(3) -0.014(3)
N31B 0.041(2) 0.056(3) 0.047(3) 0.006(2) 0.004(2) 0.005(2)
N32B 0.038(2) 0.055(3) 0.053(3) 0.006(2) 0.005(2) -0.001(2)
C33B 0.061(4) 0.062(4) 0.060(4) 0.014(3) 0.016(3) -0.008(3)
C34B 0.085(5) 0.077(5) 0.066(4) 0.032(4) 0.012(4) 0.001(4)
C35B 0.064(4) 0.072(5) 0.068(4) 0.021(4) 0.005(3) 0.016(4)
S36B 0.0328(8) 0.137(2) 0.1002(15) 0.0029(14) -0.0004(9) 0.0135(10)
C37B 0.038(4) 0.178(11) 0.122(8) 0.017(8) 0.008(4) -0.012(5)
Cl38A 0.054(2) 0.052(3) 0.078(3) 0.014(2) -0.0025(13) -0.006(2)
Cl43A 0.052(2) 0.055(2) 0.052(2) -0.0071(17) 0.0047(12) 0.0067(16)
Cl48 0.0672(10) 0.0770(12) 0.0619(9) 0.0026(9) 0.0102(8) 0.0041(9)

loop_
_atom_type_symbol
_atom_type_description
_atom_type_scat_dispersion_real
_atom_type_scat_dispersion_imag
_atom_type_scat_source
C C 0.0181 0.0091 'International Tables Vol C Tables 4.2.6.8 and 6.1.1.4'
H H 0.0000 0.0000 'International Tables Vol C Tables 4.2.6.8 and 6.1.1.4'
Cl Cl 0.3639 0.7018 'International Tables Vol C Tables 4.2.6.8 and 6.1.1.4'
N N 0.0311 0.0180 'International Tables Vol C Tables 4.2.6.8 and 6.1.1.4'
O O 0.0492 0.0322 'International Tables Vol C Tables 4.2.6.8 and 6.1.1.4'
S S 0.3331 0.5567 'International Tables Vol C Tables 4.2.6.8 and 6.1.1.4'
Fe Fe -1.1336 3.1974 'International Tables Vol C Tables 4.2.6.8 and 6.1.1.4'

loop_
_geom_angle_atom_site_label_1
_geom_angle_atom_site_label_2
_geom_angle_atom_site_label_3
_geom_angle
_geom_angle_site_symmetry_1
_geom_angle_site_symmetry_3
N2A Fe1A N2A 177.7(3) 4_656 .
N2A Fe1A N9A 108.06(17) . 4_656
N2A Fe1A N9A 73.61(17) . .
N9A Fe1A N9A 94.7(3) 4_656 .
N2A Fe1A N14A 105.13(17) . 4_656
N9A Fe1A N14A 95.88(18) . 4_656
N2A Fe1A N14A 73.18(16) . .
N9A Fe1A N14A 146.78(16) . .
N14A Fe1A N14A 92.2(3) 4_656 .
C3A N2A C7A 117.5(4) . .
C3A N2A Fe1A 120.9(4) . .
C7A N2A Fe1A 121.5(3) . .
N2A C3A C4A 124.4(5) . .
N2A C3A N8A 112.4(5) . .
C4A C3A N8A 123.2(5) . .
C3A C4A C5A 116.5(5) . .
C3A C4A H4A 121.8 . .
C5A C4A H4A 121.8 . .
C6A C5A C4A 120.0(5) . .
C6A C5A S18A 116.3(5) . .
C4A C5A S18A 123.7(5) . .
C7A C6A C5A 118.1(5) . .
C7A C6A H6A 121.0 . .
C5A C6A H6A 121.0 . .
N2A C7A C6A 123.6(5) . .
N2A C7A N13A 112.0(4) . .
C6A C7A N13A 124.4(5) . .
C12A N8A N9A 111.0(5) . .
C12A N8A C3A 130.3(5) . .
N9A N8A C3A 118.7(4) . .
C10A N9A N8A 105.4(5) . .
C10A N9A Fe1A 140.1(5) . .
N8A N9A Fe1A 114.3(3) . .
N9A C10A C11A 111.1(6) . .
N9A C10A H10A 124.5 . .
C11A C10A H10A 124.5 . .
C12A C11A C10A 106.6(7) . .
C12A C11A H11A 126.7 . .
C10A C11A H11A 126.7 . .
N8A C12A C11A 106.0(7) . .
N8A C12A H12A 127.0 . .
C11A C12A H12A 127.0 . .
C17A N13A N14A 110.6(5) . .
C17A N13A C7A 130.6(5) . .
N14A N13A C7A 118.7(4) . .
C15A N14A N13A 105.1(5) . .
C15A N14A Fe1A 140.5(4) . .
N13A N14A Fe1A 114.5(3) . .
N14A C15A C16A 111.2(5) . .
N14A C15A H15A 124.4 . .
C16A C15A H15A 124.4 . .
C17A C16A C15A 105.7(6) . .
C17A C16A H16A 127.2 . .
C15A C16A H16A 127.2 . .
C16A C17A N13A 107.5(5) . .
C16A C17A H17A 126.2 . .
N13A C17A H17A 126.2 . .
C5A S18A C19A 103.7(3) . .
S18A C19A H19A 109.5 . .
S18A C19A H19B 109.5 . .
S18A C19A H19C 109.5 . .
N20B Fe1B N2B 168.89(19) . .
N20B Fe1B N32B 73.60(17) . .
N2B Fe1B N32B 101.06(17) . .
N20B Fe1B N14B 117.01(18) . .
N2B Fe1B N14B 72.76(18) . .
N32B Fe1B N14B 95.50(19) . .
N20B Fe1B N27B 73.36(18) . .
N2B Fe1B N27B 112.82(18) . .
N32B Fe1B N27B 146.05(17) . .
N14B Fe1B N27B 92.53(18) . .
N20B Fe1B N9B 97.03(18) . .
N2B Fe1B N9B 73.44(18) . .
N32B Fe1B N9B 94.8(2) . .
N14B Fe1B N9B 145.96(18) . .
N27B Fe1B N9B 96.79(19) . .
C7B N2B C3B 117.9(5) . .
C7B N2B Fe1B 121.3(4) . .
C3B N2B Fe1B 120.8(4) . .
N2B C3B C4B 124.0(6) . .
N2B C3B N8B 112.4(5) . .
C4B C3B N8B 123.6(6) . .
C3B C4B C5B 116.8(6) . .
C3B C4B H4B 121.6 . .
C5B C4B H4B 121.6 . .
C4B C5B C6B 121.0(5) . .
C4B C5B S18B 116.0(5) . .
C6B C5B S18B 123.0(5) . .
C7B C6B C5B 116.4(6) . .
C7B C6B H6B 121.8 . .
C5B C6B H6B 121.8 . .
N2B C7B C6B 123.9(6) . .
N2B C7B N13B 112.5(5) . .
C6B C7B N13B 123.6(5) . .
C12B N8B N9B 110.9(5) . .
C12B N8B C3B 130.7(6) . .
N9B N8B C3B 118.4(5) . .
C10B N9B N8B 105.3(5) . .
C10B N9B Fe1B 139.8(5) . .
N8B N9B Fe1B 114.9(4) . .
N9B C10B C11B 110.5(6) . .
N9B C10B H10B 124.8 . .
C11B C10B H10B 124.8 . .
C12B C11B C10B 106.5(6) . .
C12B C11B H11B 126.7 . .
C10B C11B H11B 126.7 . .
N8B C12B C11B 106.8(7) . .
N8B C12B H12B 126.6 . .
C11B C12B H12B 126.6 . .
C17B N13B N14B 110.6(5) . .
C17B N13B C7B 131.2(5) . .
N14B N13B C7B 118.2(5) . .
C15B N14B N13B 105.2(5) . .
C15B N14B Fe1B 139.5(4) . .
N13B N14B Fe1B 115.1(4) . .
N14B C15B C16B 111.1(6) . .
N14B C15B H15B 124.4 . .
C16B C15B H15B 124.4 . .
C17B C16B C15B 105.6(6) . .
C17B C16B H16B 127.2 . .
C15B C16B H16B 127.2 . .
N13B C17B C16B 107.5(6) . .
N13B C17B H17B 126.3 . .
C16B C17B H17B 126.3 . .
C5B S18B C19B 104.3(4) . .
C21B N20B C25B 118.6(5) . .
C21B N20B Fe1B 121.0(4) . .
C25B N20B Fe1B 120.3(4) . .
N20B C21B C22B 123.6(6) . .
N20B C21B N26B 112.6(5) . .
C22B C21B N26B 123.8(5) . .
C21B C22B C23B 116.3(6) . .
C21B C22B H22B 121.9 . .
C23B C22B H22B 121.9 . .
C24B C23B C22B 121.0(5) . .
C24B C23B S36B 115.9(5) . .
C22B C23B S36B 123.1(5) . .
C25B C24B C23B 117.2(6) . .
C25B C24B H24B 121.4 . .
C23B C24B H24B 121.4 . .
N20B C25B C24B 123.3(5) . .
N20B C25B N31B 113.1(5) . .
C24B C25B N31B 123.6(5) . .
C30B N26B N27B 111.0(5) . .
C30B N26B C21B 130.9(5) . .
N27B N26B C21B 118.1(4) . .
C28B N27B N26B 105.0(5) . .
C28B N27B Fe1B 140.5(4) . .
N26B N27B Fe1B 114.5(3) . .
N27B C28B C29B 111.4(6) . .
N27B C28B H28B 124.3 . .
C29B C28B H28B 124.3 . .
C30B C29B C28B 105.9(6) . .
C30B C29B H29B 127.0 . .
C28B C29B H29B 127.0 . .
C29B C30B N26B 106.7(6) . .
C29B C30B H30B 126.6 . .
N26B C30B H30B 126.6 . .
C35B N31B N32B 111.0(5) . .
C35B N31B C25B 131.2(5) . .
N32B N31B C25B 117.7(5) . .
C33B N32B N31B 104.3(5) . .
C33B N32B Fe1B 140.7(4) . .
N31B N32B Fe1B 115.0(3) . .
N32B C33B C34B 111.6(6) . .
N32B C33B H33B 124.2 . .
C34B C33B H33B 124.2 . .
C35B C34B C33B 105.5(6) . .
C35B C34B H34B 127.2 . .
C33B C34B H34B 127.2 . .
N31B C35B C34B 107.4(6) . .
N31B C35B H35B 126.3 . .
C34B C35B H35B 126.3 . .
C23B S36B C37B 104.3(4) . .
O39A Cl38A O41A 116.9(9) . .
O39A Cl38A O40A 117.4(9) . .
O41A Cl38A O40A 108.2(8) . .
O39A Cl38A O42A 110.2(8) . .
O41A Cl38A O42A 100.6(7) . .
O40A Cl38A O42A 101.0(8) . .
O42B Cl38B O39B 108.1(10) . .
O42B Cl38B O41B 112.5(12) . .
O39B Cl38B O41B 110.1(12) . .
O42B Cl38B O40B 111.9(10) . .
O39B Cl38B O40B 106.8(10) . .
O41B Cl38B O40B 107.3(12) . .
O47A Cl43A O46A 111.4(8) . .
O47A Cl43A O44A 107.4(9) . .
O46A Cl43A O44A 107.2(8) . .
O47A Cl43A O45A 111.1(7) . .
O46A Cl43A O45A 110.2(9) . .
O44A Cl43A O45A 109.4(7) . .
O46B Cl43B O45B 112.4(14) . .
O46B Cl43B O44B 106.3(14) . .
O45B Cl43B O44B 108.9(14) . .
O46B Cl43B O47B 110.3(15) . .
O45B Cl43B O47B 110.5(14) . .
O44B Cl43B O47B 108.2(14) . .
O52A Cl48 O50A 117.2(10) . .
O52A Cl48 O51A 114.3(8) . .
O50A Cl48 O51A 107.5(9) . .
O52A Cl48 O49A 109.7(8) . .
O50A Cl48 O49A 105.3(9) . .
O51A Cl48 O49A 101.3(8) . .
O49B Cl48 O50B 118.5(12) . .
O49B Cl48 O52B 109.8(12) . .
O50B Cl48 O52B 106.6(8) . .
O49B Cl48 O51B 108.7(12) . .
O50B Cl48 O51B 105.3(8) . .
O52B Cl48 O51B 107.5(8) . .
O51C Cl48 O50C 105.2(12) . .
O51C Cl48 O49C 113.6(12) . .
O51C Cl48 O52C 115.8(12) . .
O49C Cl48 O52C 110.5(12) . .
O49C Cl48 O50C 107.9(12) . .
O52C Cl48 O50C 102.8(12) . .

loop_
_geom_bond_atom_site_label_1
_geom_bond_atom_site_label_2
_geom_bond_distance
Fe1A N2A 2.115(4)
Fe1A N9A 2.172(5)
Fe1A N14A 2.185(5)
N2A C3A 1.334(7)
N2A C7A 1.338(7)
C3A C4A 1.369(7)
C3A N8A 1.406(7)
C4A C5A 1.406(8)
C4A H4A 0.9300
C5A C6A 1.381(8)
C5A S18A 1.748(6)
C6A C7A 1.362(7)
C6A H6A 0.9300
C7A N13A 1.407(7)
N8A C12A 1.356(8)
N8A N9A 1.362(6)
N9A C10A 1.320(8)
C10A C11A 1.374(10)
C10A H10A 0.9300
C11A C12A 1.366(10)
C11A H11A 0.9300
C12A H12A 0.9300
N13A C17A 1.355(7)
N13A N14A 1.360(6)
N14A C15A 1.327(7)
C15A C16A 1.387(9)
C15A H15A 0.9300
C16A C17A 1.349(8)
C16A H16A 0.9300
C17A H17A 0.9300
S18A C19A 1.782(8)
C19A H19A 0.9600
C19A H19B 0.9600
C19A H19C 0.9600
Fe1B N20B 2.120(4)
Fe1B N2B 2.126(4)
Fe1B N32B 2.165(5)
Fe1B N14B 2.168(5)
Fe1B N27B 2.172(5)
Fe1B N9B 2.182(5)
N2B C7B 1.323(7)
N2B C3B 1.341(7)
C3B C4B 1.361(8)
C3B N8B 1.418(7)
C4B C5B 1.390(9)
C4B H4B 0.9300
C5B C6B 1.391(10)
C5B S18B 1.755(6)
C6B C7B 1.380(8)
C6B H6B 0.9300
C7B N13B 1.399(8)
N8B C12B 1.345(8)
N8B N9B 1.358(6)
N9B C10B 1.328(8)
C10B C11B 1.376(10)
C10B H10B 0.9300
C11B C12B 1.356(11)
C11B H11B 0.9300
C12B H12B 0.9300
N13B C17B 1.355(8)
N13B N14B 1.359(6)
N14B C15B 1.330(8)
C15B C16B 1.387(10)
C15B H15B 0.9300
C16B C17B 1.356(10)
C16B H16B 0.9300
C17B H17B 0.9300
S18B C19B 1.776(9)
C19B H19D 0.9600
C19B H19E 0.9600
C19B H19F 0.9600
N20B C21B 1.326(7)
N20B C25B 1.333(7)
C21B C22B 1.378(8)
C21B N26B 1.412(7)
C22B C23B 1.397(9)
C22B H22B 0.9300
C23B C24B 1.382(9)
C23B S36B 1.751(6)
C24B C25B 1.368(8)
C24B H24B 0.9300
C25B N31B 1.407(7)
N26B C30B 1.358(8)
N26B N27B 1.367(6)
N27B C28B 1.318(8)
C28B C29B 1.391(9)
C28B H28B 0.9300
C29B C30B 1.357(10)
C29B H29B 0.9300
C30B H30B 0.9300
N31B C35B 1.343(8)
N31B N32B 1.365(6)
N32B C33B 1.325(7)
C33B C34B 1.381(10)
C33B H33B 0.9300
C34B C35B 1.352(10)
C34B H34B 0.9300
C35B H35B 0.9300
S36B C37B 1.780(10)
C37B H37A 0.9600
C37B H37B 0.9600
C37B H37C 0.9600
Cl38A O39A 1.328(11)
Cl38A O41A 1.393(10)
Cl38A O40A 1.459(11)
Cl38A O42A 1.482(10)
Cl38B O42B 1.404(12)
Cl38B O39B 1.420(13)
Cl38B O41B 1.422(14)
Cl38B O40B 1.428(13)
Cl43A O47A 1.404(11)
Cl43A O46A 1.409(12)
Cl43A O44A 1.433(11)
Cl43A O45A 1.435(11)
Cl43B O46B 1.412(16)
Cl43B O45B 1.417(16)
Cl43B O44B 1.419(16)
Cl43B O47B 1.419(16)
Cl48 O52A 1.383(10)
Cl48 O50A 1.395(12)
Cl48 O51A 1.470(10)
Cl48 O49A 1.475(12)
Cl48 O49B 1.371(14)
Cl48 O50B 1.426(12)
Cl48 O52B 1.461(11)
Cl48 O51B 1.461(11)
Cl48 O51C 1.382(14)
Cl48 O49C 1.389(14)
Cl48 O52C 1.408(14)
Cl48 O50C 1.485(15)
